data_7154158
loop_
_publ_author_name
'Dai, Zhi-Cheng'
'Chen, Yong-Fei'
'Zhang, Mao'
'Li, Sheng-Kun'
'Yang, Ting-Ting'
'Shen, Li'
'Wang, Jian-Xin'
'Qian, Shao-Song'
'Zhu, Hai-Liang'
'Ye, Yong-Hao'

_publ_section_title
;
 Synthesis and antifungal activity of 1,2,3-triazole phenylhydrazone
 derivatives.
;
_journal_issue 2
_journal_name_full 'Organic &amp; biomolecular chemistry'
_journal_page_first 477
_journal_page_last 486
_journal_paper_doi 10.1039/c4ob01758g
_journal_volume 13
_journal_year 2015
_chemical_formula_sum 'C15 H11 Cl2 N5'
_chemical_formula_weight 332.19
_chemical_name_systematic
; 
 ? 
;
_space_group_IT_number 19
_symmetry_space_group_name_Hall 'P 2ac 2ab'
_symmetry_space_group_name_H-M 'P 21 21 21'
_atom_sites_solution_hydrogens geom
_atom_sites_solution_primary direct
_atom_sites_solution_secondary difmap
_audit_creation_method SHELXL-97
_cell_angle_alpha 90.00
_cell_angle_beta 90.00
_cell_angle_gamma 90.00
_cell_formula_units_Z 4
_cell_length_a 6.5036(6)
_cell_length_b 12.9729(11)
_cell_length_c 17.9702(16)
_cell_measurement_temperature 291(2)
_cell_volume 1516.2(2)
_computing_structure_refinement 'SHELXL-97 (Sheldrick, 1997)'
_computing_structure_solution 'SHELXS-97 (Sheldrick, 1990)'
_diffrn_ambient_temperature 291(2)
_diffrn_measured_fraction_theta_full 0.997
_diffrn_measured_fraction_theta_max 0.997
_diffrn_radiation_monochromator graphite
_diffrn_radiation_source 'fine-focus sealed tube'
_diffrn_radiation_type MoK\a
_diffrn_radiation_wavelength 0.71073
_diffrn_reflns_av_R_equivalents 0.0345
_diffrn_reflns_av_sigmaI/netI 0.0263
_diffrn_reflns_limit_h_max 7
_diffrn_reflns_limit_h_min -7
_diffrn_reflns_limit_k_max 13
_diffrn_reflns_limit_k_min -15
_diffrn_reflns_limit_l_max 21
_diffrn_reflns_limit_l_min -21
_diffrn_reflns_number 14543
_diffrn_reflns_theta_full 25.20
_diffrn_reflns_theta_max 25.20
_diffrn_reflns_theta_min 1.94
_exptl_absorpt_coefficient_mu 0.431
_exptl_absorpt_correction_T_max 0.9112
_exptl_absorpt_correction_T_min 0.8889
_exptl_crystal_density_diffrn 1.455
_exptl_crystal_density_method 'not measured'
_exptl_crystal_F_000 680
_exptl_crystal_size_max 0.28
_exptl_crystal_size_mid 0.24
_exptl_crystal_size_min 0.22
_refine_diff_density_max 0.235
_refine_diff_density_min -0.276
_refine_diff_density_rms 0.036
_refine_ls_abs_structure_details 'Flack H D (1983), Acta Cryst. A39, 876-881'
_refine_ls_abs_structure_Flack 1.04(7)
_refine_ls_extinction_method none
_refine_ls_goodness_of_fit_ref 0.983
_refine_ls_hydrogen_treatment mixed
_refine_ls_matrix_type full
_refine_ls_number_parameters 199
_refine_ls_number_reflns 2720
_refine_ls_number_restraints 0
_refine_ls_restrained_S_all 0.983
_refine_ls_R_factor_all 0.0424
_refine_ls_R_factor_gt 0.0340
_refine_ls_shift/su_max 0.001
_refine_ls_shift/su_mean 0.000
_refine_ls_structure_factor_coef Fsqd
_refine_ls_weighting_details 'calc w=1/[\s^2^(Fo^2^)+(0.0453P)^2^+0.4338P] where P=(Fo^2^+2Fc^2^)/3'
_refine_ls_weighting_scheme calc
_refine_ls_wR_factor_gt 0.0811
_refine_ls_wR_factor_ref 0.0847
_reflns_number_gt 2406
_reflns_number_total 2720
_reflns_threshold_expression >2sigma(I)
_cod_data_source_file c4ob01758g1.cif
_cod_data_source_block dzc11
_cod_depositor_comments 'Adding full bibliography for 7154158.cif.'
_cod_database_code 7154158

loop_
_symmetry_equiv_pos_as_xyz
'x, y, z'
'-x+1/2, -y, z+1/2'
'-x, y+1/2, -z+1/2'
'x+1/2, -y+1/2, -z'

loop_
_atom_site_label
_atom_site_type_symbol
_atom_site_fract_x
_atom_site_fract_y
_atom_site_fract_z
_atom_site_U_iso_or_equiv
_atom_site_adp_type
_atom_site_occupancy
_atom_site_symmetry_multiplicity
_atom_site_calc_flag
_atom_site_refinement_flags
C1 C 0.0264(4) 0.9136(2) 0.69299(12) 0.0468(6) Uani 1 1 d .
C2 C -0.1358(5) 0.8713(2) 0.73345(14) 0.0612(7) Uani 1 1 d .
H2 H -0.1324 0.8020 0.7468 0.073 Uiso 1 1 calc R
C3 C -0.3001(4) 0.9311(3) 0.75358(14) 0.0696(8) Uani 1 1 d .
H3 H -0.4074 0.9025 0.7808 0.083 Uiso 1 1 calc R
C4 C -0.3068(4) 1.0327(3) 0.73372(15) 0.0695(8) Uani 1 1 d .
H4 H -0.4181 1.0733 0.7478 0.083 Uiso 1 1 calc R
C5 C -0.1489(4) 1.0749(2) 0.69298(14) 0.0567(7) Uani 1 1 d .
H5 H -0.1555 1.1438 0.6789 0.068 Uiso 1 1 calc R
C6 C 0.0198(3) 1.01613(19) 0.67271(12) 0.0437(5) Uani 1 1 d .
C7 C 0.3226(3) 1.03324(17) 0.58396(11) 0.0412(5) Uani 1 1 d .
H7 H 0.3389 0.9664 0.5662 0.049 Uiso 1 1 calc R
C8 C 0.4352(3) 1.11749(17) 0.56521(12) 0.0400(5) Uani 1 1 d .
C9 C 0.6117(4) 1.12957(19) 0.51699(13) 0.0447(5) Uani 1 1 d .
H9 H 0.6474 1.1947 0.4996 0.054 Uiso 1 1 calc R
C10 C 1.0134(4) 0.98935(19) 0.43708(13) 0.0456(5) Uani 1 1 d .
C11 C 0.9676(5) 0.8887(2) 0.45662(17) 0.0631(7) Uani 1 1 d .
H11 H 0.8440 0.8739 0.4803 0.076 Uiso 1 1 calc R
C12 C 1.1037(6) 0.8105(2) 0.4412(2) 0.0823(10) Uani 1 1 d .
H12 H 1.0711 0.7432 0.4545 0.099 Uiso 1 1 calc R
C13 C 1.2878(6) 0.8307(3) 0.4063(2) 0.0863(10) Uani 1 1 d .
H13 H 1.3797 0.7774 0.3968 0.104 Uiso 1 1 calc R
C14 C 1.3355(5) 0.9298(3) 0.38560(16) 0.0709(8) Uani 1 1 d .
H14 H 1.4585 0.9438 0.3612 0.085 Uiso 1 1 calc R
C15 C 1.1998(4) 1.0083(2) 0.40122(12) 0.0499(6) Uani 1 1 d .
Cl1 Cl 1.26532(10) 1.13340(6) 0.37772(3) 0.0630(2) Uani 1 1 d .
Cl2 Cl 0.23107(11) 0.83331(5) 0.67249(4) 0.0626(2) Uani 1 1 d .
N1 N 0.1828(3) 1.06654(14) 0.63353(9) 0.0407(4) Uani 1 1 d .
N2 N 0.2054(3) 1.16902(15) 0.64456(12) 0.0544(5) Uani 1 1 d .
N3 N 0.3576(3) 1.19952(15) 0.60276(12) 0.0539(6) Uani 1 1 d .
N4 N 0.7178(3) 1.05203(14) 0.49841(10) 0.0449(4) Uani 1 1 d .
N5 N 0.8831(3) 1.07006(16) 0.45387(12) 0.0523(5) Uani 1 1 d .
H5A H 0.9060 1.1307 0.4365 0.063 Uiso 1 1 calc R

loop_
_atom_site_aniso_label
_atom_site_aniso_U_11
_atom_site_aniso_U_22
_atom_site_aniso_U_33
_atom_site_aniso_U_23
_atom_site_aniso_U_13
_atom_site_aniso_U_12
C1 0.0413(12) 0.0589(15) 0.0402(12) 0.0022(11) -0.0051(10) -0.0136(11)
C2 0.0614(17) 0.0743(18) 0.0479(14) 0.0109(13) -0.0049(13) -0.0298(16)
C3 0.0463(16) 0.114(3) 0.0480(15) 0.0064(16) 0.0039(12) -0.0279(18)
C4 0.0384(14) 0.114(3) 0.0561(15) 0.0022(17) 0.0044(13) -0.0023(16)
C5 0.0434(14) 0.0759(17) 0.0507(14) 0.0042(13) 0.0019(12) 0.0059(13)
C6 0.0376(12) 0.0584(14) 0.0350(11) 0.0035(11) -0.0022(10) -0.0076(11)
C7 0.0447(13) 0.0406(11) 0.0382(11) 0.0009(10) 0.0042(10) 0.0012(10)
C8 0.0375(12) 0.0439(12) 0.0386(11) 0.0041(10) 0.0004(9) 0.0036(10)
C9 0.0431(13) 0.0446(12) 0.0464(13) 0.0091(11) 0.0038(10) -0.0001(11)
C10 0.0416(12) 0.0513(14) 0.0440(12) -0.0024(11) -0.0014(11) 0.0040(11)
C11 0.0575(16) 0.0494(15) 0.0825(19) 0.0008(14) -0.0021(15) 0.0022(13)
C12 0.083(2) 0.0525(17) 0.112(3) -0.0092(17) -0.012(2) 0.0105(17)
C13 0.081(2) 0.078(2) 0.100(2) -0.0301(19) 0.002(2) 0.032(2)
C14 0.0581(17) 0.092(2) 0.0619(17) -0.0140(17) 0.0078(15) 0.0170(17)
C15 0.0434(14) 0.0674(15) 0.0388(11) -0.0045(11) -0.0007(10) 0.0062(12)
Cl1 0.0493(4) 0.0832(4) 0.0566(4) 0.0156(3) 0.0099(3) -0.0035(4)
Cl2 0.0632(4) 0.0517(3) 0.0729(4) 0.0116(3) 0.0025(4) -0.0036(3)
N1 0.0386(10) 0.0432(10) 0.0402(10) 0.0050(8) 0.0026(8) -0.0009(8)
N2 0.0546(13) 0.0416(10) 0.0669(13) -0.0028(9) 0.0189(11) 0.0009(10)
N3 0.0525(12) 0.0438(11) 0.0655(13) 0.0036(10) 0.0131(11) -0.0002(10)
N4 0.0379(11) 0.0483(10) 0.0484(10) 0.0079(8) 0.0050(9) -0.0001(10)
N5 0.0463(12) 0.0477(11) 0.0629(13) 0.0118(10) 0.0161(10) 0.0048(10)

loop_
_atom_type_symbol
_atom_type_description
_atom_type_scat_dispersion_real
_atom_type_scat_dispersion_imag
_atom_type_scat_source
C C 0.0033 0.0016 'International Tables Vol C Tables 4.2.6.8 and 6.1.1.4'
H H 0.0000 0.0000 'International Tables Vol C Tables 4.2.6.8 and 6.1.1.4'
N N 0.0061 0.0033 'International Tables Vol C Tables 4.2.6.8 and 6.1.1.4'
Cl Cl 0.1484 0.1585 'International Tables Vol C Tables 4.2.6.8 and 6.1.1.4'

loop_
_geom_angle_atom_site_label_1
_geom_angle_atom_site_label_2
_geom_angle_atom_site_label_3
_geom_angle
C6 C1 C2 119.6(3)
C6 C1 Cl2 123.22(19)
C2 C1 Cl2 117.2(2)
C3 C2 C1 120.4(3)
C3 C2 H2 119.8
C1 C2 H2 119.8
C4 C3 C2 120.2(3)
C4 C3 H3 119.9
C2 C3 H3 119.9
C3 C4 C5 120.0(3)
C3 C4 H4 120.0
C5 C4 H4 120.0
C4 C5 C6 120.8(3)
C4 C5 H5 119.6
C6 C5 H5 119.6
C1 C6 C5 119.1(2)
C1 C6 N1 123.2(2)
C5 C6 N1 117.7(2)
N1 C7 C8 105.69(19)
N1 C7 H7 127.2
C8 C7 H7 127.2
N3 C8 C7 107.87(19)
N3 C8 C9 120.5(2)
C7 C8 C9 131.6(2)
N4 C9 C8 120.3(2)
N4 C9 H9 119.8
C8 C9 H9 119.8
N5 C10 C11 121.9(2)
N5 C10 C15 120.1(2)
C11 C10 C15 118.1(2)
C12 C11 C10 120.4(3)
C12 C11 H11 119.8
C10 C11 H11 119.8
C11 C12 C13 120.8(3)
C11 C12 H12 119.6
C13 C12 H12 119.6
C14 C13 C12 119.8(3)
C14 C13 H13 120.1
C12 C13 H13 120.1
C13 C14 C15 119.5(3)
C13 C14 H14 120.3
C15 C14 H14 120.3
C14 C15 C10 121.4(3)
C14 C15 Cl1 119.1(2)
C10 C15 Cl1 119.47(19)
C7 N1 N2 109.87(18)
C7 N1 C6 132.87(19)
N2 N1 C6 117.22(19)
N3 N2 N1 107.22(19)
N2 N3 C8 109.33(19)
C9 N4 N5 116.72(19)
N4 N5 C10 118.90(19)
N4 N5 H5A 120.5
C10 N5 H5A 120.5

loop_
_geom_bond_atom_site_label_1
_geom_bond_atom_site_label_2
_geom_bond_distance
C1 C6 1.380(4)
C1 C2 1.393(3)
C1 Cl2 1.730(3)
C2 C3 1.369(4)
C2 H2 0.9300
C3 C4 1.367(5)
C3 H3 0.9300
C4 C5 1.375(4)
C4 H4 0.9300
C5 C6 1.385(4)
C5 H5 0.9300
C6 N1 1.431(3)
C7 N1 1.344(3)
C7 C8 1.358(3)
C7 H7 0.9300
C8 N3 1.357(3)
C8 C9 1.447(3)
C9 N4 1.265(3)
C9 H9 0.9300
C10 N5 1.380(3)
C10 C11 1.384(4)
C10 C15 1.395(3)
C11 C12 1.375(4)
C11 H11 0.9300
C12 C13 1.376(5)
C12 H12 0.9300
C13 C14 1.375(5)
C13 H13 0.9300
C14 C15 1.376(4)
C14 H14 0.9300
C15 Cl1 1.730(3)
N1 N2 1.352(3)
N2 N3 1.304(3)
N4 N5 1.360(3)
N5 H5A 0.8600
